data_9004771
loop_
_publ_author_name
'Groat, L. A.'
'Jambor, J. L.'
'Pemberton, B. C.'

_publ_section_title
;
 The crystal structure of argentojarosite, AgFe3(SO4)2(OH)6
 Locality: Tintic Standard mine at Dividend, central Utah
;
_journal_name_full 'The Canadian Mineralogist'
_journal_page_first 921
_journal_page_last 928
_journal_paper_doi 10.2113/gscanmin.41.4.921
_journal_volume 41
_journal_year 2003
_chemical_formula_sum 'Ag Al0.12 Fe2.88 H6 O14 S2'
_chemical_name_mineral Argentojarosite
_space_group_IT_number 166
_symmetry_space_group_name_Hall '-R 3 2"'
_symmetry_space_group_name_H-M 'R -3 m :H'
_cell_angle_alpha 90
_cell_angle_beta 90
_cell_angle_gamma 120
_cell_formula_units_Z 3
_cell_length_a 7.3398
_cell_length_b 7.3398
_cell_length_c 16.538
_cell_volume 771.582
_exptl_crystal_density_diffrn 3.655
_cod_original_sg_symbol_H-M 'R -3 m'
_cod_original_formula_sum 'Ag (Fe2.88 Al.12) S2 O14 H6'
_cod_database_code 9004771

loop_
_symmetry_equiv_pos_as_xyz
x,y,z
2/3+x,1/3+y,1/3+z
1/3+x,2/3+y,2/3+z
x,x-y,z
2/3+x,1/3+x-y,1/3+z
1/3+x,2/3+x-y,2/3+z
y,x,-z
2/3+y,1/3+x,1/3-z
1/3+y,2/3+x,2/3-z
-x+y,y,z
2/3-x+y,1/3+y,1/3+z
1/3-x+y,2/3+y,2/3+z
-x,-x+y,-z
2/3-x,1/3-x+y,1/3-z
1/3-x,2/3-x+y,2/3-z
-y,-x,z
2/3-y,1/3-x,1/3+z
1/3-y,2/3-x,2/3+z
x-y,-y,-z
2/3+x-y,1/3-y,1/3-z
1/3+x-y,2/3-y,2/3-z
y,-x+y,-z
2/3+y,1/3-x+y,1/3-z
1/3+y,2/3-x+y,2/3-z
-x+y,-x,z
2/3-x+y,1/3-x,1/3+z
1/3-x+y,2/3-x,2/3+z
-x,-y,-z
2/3-x,1/3-y,1/3-z
1/3-x,2/3-y,2/3-z
-y,x-y,z
2/3-y,1/3+x-y,1/3+z
1/3-y,2/3+x-y,2/3+z
x-y,x,-z
2/3+x-y,1/3+x,1/3-z
1/3+x-y,2/3+x,2/3-z

loop_
_atom_site_aniso_label
_atom_site_aniso_U_11
_atom_site_aniso_U_22
_atom_site_aniso_U_33
_atom_site_aniso_U_12
_atom_site_aniso_U_13
_atom_site_aniso_U_23
AgA 0.03880 0.03880 0.01530 0.01940 0.00000 0.00000
FeG 0.00670 0.00470 0.01080 0.00240 0.00000 -0.00010
AlG 0.00670 0.00470 0.01080 0.00240 0.00000 -0.00010
ST 0.00840 0.00840 0.00860 0.00420 0.00000 0.00000
O1 0.01700 0.01700 0.01200 0.01240 -0.00090 0.00090
O2 0.01400 0.01400 0.00900 0.00720 0.00000 0.00000
O-h 0.00800 0.00800 0.01900 0.00290 0.00240 -0.00240

loop_
_atom_site_label
_atom_site_fract_x
_atom_site_fract_y
_atom_site_fract_z
_atom_site_occupancy
_atom_site_U_iso_or_equiv
_atom_site_type_symbol
_atom_site_attached_hydrogens
AgA 0.00000 0.00000 0.50000 1.00000 0.03090 Ag 0
FeG 0.50000 0.00000 0.00000 0.96000 0.00760 Fe 0
AlG 0.50000 0.00000 0.00000 0.04000 0.00760 Al 0
ST 0.00000 0.00000 0.18769 1.00000 0.00850 S 0
O1 0.55680 0.44320 0.11590 1.00000 0.01360 O 0
O2 0.00000 0.00000 0.09920 1.00000 0.01280 O 0
O-h 0.45890 0.54110 0.29990 1.00000 0.01210 O 0
H 0.53100 0.46900 0.27900 1.00000 0.05000 H 0

loop_
_cod_changelog_entry_id
_cod_changelog_entry_author
_cod_changelog_entry_date
_cod_changelog_entry_text
1
;cod-tools version 3.8.0
Id: cif_guess_AMCSD_atom_types 9581 2023-05-17 12:35:41Z saulius
;
2023-05-18T08:41:12+03:00
;Derived atom types and hydrogen counts
from atom names that follow the AMCSD naming convention
(Wat == water, O-H == hydroxyl).
;
2
;cod-tools version 3.10.1
Id: cif_fix_AMCSD_aniso_labels 10200 2024-08-01 14:09:44Z saulius
;
2024-08-02T12:20:47+03:00
;Changed the following '_atom_site_aniso_label' values:
'Oh' -> 'O-h'
;
